data_2105495
loop_
_publ_author_name
'Post, M. L.'
'Horn, A. S.'

_publ_section_title
;
 The crystal and molecular structure of the tricyclic antidepressant
 chlorimipramine hydrochloride:
 3-chloro-5-(3-dimethylaminopropyl)-10,11-dihydro-5H-dibenz[b,f]azepine
 hydrochloride
;
_journal_name_full 'Acta Crystallographica, Section B'
_journal_page_first 2590
_journal_page_last 2595
_journal_paper_doi 10.1107/S0567740877008966
_journal_volume 33
_journal_year 1977
_chemical_formula_sum 'C19 H24 Cl2 N2'
_chemical_name_common 'chlorimipramine hydrochloride'
_symmetry_cell_setting monoclinic
_symmetry_space_group_name_Hall 'P 2yb'
_symmetry_space_group_name_H-M 'P 1 21/c 1'
_cell_angle_alpha 90
_cell_angle_beta 96.69(2)
_cell_angle_gamma 90
_cell_formula_units_Z 4
_cell_length_a 15.506(3)
_cell_length_b 8.605(1)
_cell_length_c 14.031(4)
_cell_volume 1859.4(7)
_cod_data_source_file chlorimipramineHydrochloride.cif
_cod_data_source_block CIMPRA
_cod_original_cell_volume 1859.4
_cod_original_formula_sum 'C19 Cl2 H24 N2'
_cod_database_code 2105495

loop_
_symmetry_equiv_pos_as_xyz
X,Y,Z
-X,-Y,-Z
-X,1/2+Y,1/2-Z
X,1/2-Y,1/2+Z

loop_
_atom_site_label
_atom_site_fract_x
_atom_site_fract_y
_atom_site_fract_z
_atom_site_U_iso_or_equiv
_atom_site_thermal_displace_type
Cl1 0.4531 0.2801 0.1471 0 Uiso
Cl2 -0.0219 0.3880 0.3067 0 Uiso
N1 0.2120 -0.0131 0.4187 0 Uiso
N2 0.4455 0.2678 0.3615 0 Uiso
C1 0.0937 0.1757 0.3747 0 Uiso
C2 0.0318 0.2726 0.3968 0 Uiso
C3 0.0090 0.2812 0.4885 0 Uiso
C4 0.0558 0.1917 0.5571 0 Uiso
C5 0.1709 0.0144 0.6271 0 Uiso
C6 0.2540 -0.0741 0.6144 0 Uiso
C7 0.2385 -0.3611 0.5728 0 Uiso
C8 0.2177 -0.4795 0.5075 0 Uiso
C9 0.1935 -0.4436 0.4133 0 Uiso
C10 0.1906 -0.2914 0.3837 0 Uiso
C11 0.2117 -0.1717 0.4492 0 Uiso
C12 0.2359 -0.2049 0.5458 0 Uiso
C13 0.1244 0.0959 0.5404 0 Uiso
C14 0.1449 0.0859 0.4448 0 Uiso
C15 0.2441 0.0116 0.3254 0 Uiso
C16 0.2972 0.1571 0.3211 0 Uiso
C17 0.3851 0.1410 0.3811 0 Uiso
C18 0.5348 0.2357 0.4070 0 Uiso
C19 0.4163 0.4230 0.3899 0 Uiso
H1 0.105 0.170 0.312 0.037(7) Uiso
H3 -0.037 0.351 0.499 0.058(9) Uiso
H4 0.042 0.199 0.617 0.046(8) Uiso
H51 0.181 0.089 0.672 0.061(9) Uiso
H52 0.129 -0.053 0.657 0.047(8) Uiso
H61 0.294 0.003 0.588 0.047(8) Uiso
H62 0.279 -0.109 0.678 0.052(8) Uiso
H7 0.254 -0.372 0.630 0.057(8) Uiso
H8 0.223 -0.577 0.532 0.082(11) Uiso
H9 0.180 -0.529 0.366 0.062(9) Uiso
H10 0.173 -0.265 0.321 0.062(10) Uiso
H151 0.281 -0.075 0.313 0.042(7) Uiso
H152 0.195 0.011 0.272 0.030(6) Uiso
H161 0.305 0.173 0.252 0.062(9) Uiso
H162 0.265 0.246 0.343 0.049(8) Uiso
H171 0.416 0.048 0.367 0.037(7) Uiso
H172 0.379 0.143 0.450 0.055(8) Uiso
H181 0.551 0.139 0.383 0.070(9) Uiso
H182 0.536 0.232 0.482 0.080(11) Uiso
H183 0.564 0.322 0.394 0.075(10) Uiso
H191 0.361 0.450 0.353 0.087(12) Uiso
H192 0.407 0.415 0.456 0.098(13) Uiso
H193 0.458 0.499 0.378 0.075(10) Uiso
H99 0.442 0.273 0.297 0.039(7) Uiso
